data_2219106
loop_
_publ_author_name
'Chen, Yun-Hua'
'Liu, Yin-Qiu'
'Zeng, Xi-Rui'

_publ_section_title
;
 2-[(6-Bromo-2-pyridyl)amino]pyridine <i>N</i>-oxide
;
_journal_coeditor_code NC2103
_journal_issue 8
_journal_name_full 'Acta Crystallographica Section E'
_journal_page_first o1557
_journal_paper_doi 10.1107/S1600536808022058
_journal_volume 64
_journal_year 2008
_chemical_formula_iupac 'C10 H8 Br N3 O'
_chemical_formula_moiety 'C10 H8 Br N3 O'
_chemical_formula_sum 'C10 H8 Br N3 O'
_chemical_formula_weight 266.09
_chemical_name_systematic
;
2-[(6-Bromo-2-pyridyl)amino]pyridine N-oxide
;
_space_group_IT_number 14
_symmetry_cell_setting monoclinic
_symmetry_space_group_name_Hall '-P 2yn'
_symmetry_space_group_name_H-M 'P 1 21/n 1'
_atom_sites_solution_hydrogens geom
_atom_sites_solution_primary direct
_atom_sites_solution_secondary difmap
_audit_creation_method SHELXL-97
_cell_angle_alpha 90.00
_cell_angle_beta 103.498(3)
_cell_angle_gamma 90.00
_cell_formula_units_Z 4
_cell_length_a 13.402(3)
_cell_length_b 5.3016(10)
_cell_length_c 14.562(3)
_cell_measurement_reflns_used 2721
_cell_measurement_temperature 298(2)
_cell_measurement_theta_max 26.7861
_cell_measurement_theta_min 2.3581
_cell_volume 1006.1(4)
_computing_cell_refinement 'SAINT (Bruker, 1997)'
_computing_data_collection 'SMART (Bruker, 1997)'
_computing_data_reduction 'SAINT (Bruker, 1997)'
_computing_molecular_graphics 'SHELXTL (Sheldrick, 2008)'
_computing_publication_material 'SHELXTL (Sheldrick, 2008)'
_computing_structure_refinement 'SHELXL97 (Sheldrick, 2008)'
_computing_structure_solution 'SHELXS97 (Sheldrick, 2008)'
_diffrn_ambient_temperature 298(2)
_diffrn_measured_fraction_theta_full 0.983
_diffrn_measured_fraction_theta_max 0.983
_diffrn_measurement_device_type 'Bruker SMART CCD area-detector'
_diffrn_measurement_method '\f and \w'
_diffrn_radiation_monochromator graphite
_diffrn_radiation_source 'sealed tube'
_diffrn_radiation_type MoK\a
_diffrn_radiation_wavelength 0.71073
_diffrn_reflns_av_R_equivalents 0.0493
_diffrn_reflns_av_sigmaI/netI 0.0508
_diffrn_reflns_limit_h_max 15
_diffrn_reflns_limit_h_min -16
_diffrn_reflns_limit_k_max 6
_diffrn_reflns_limit_k_min -6
_diffrn_reflns_limit_l_max 17
_diffrn_reflns_limit_l_min -17
_diffrn_reflns_number 5867
_diffrn_reflns_theta_full 25.50
_diffrn_reflns_theta_max 25.50
_diffrn_reflns_theta_min 1.86
_diffrn_standards_decay_% 0
_diffrn_standards_interval_count 0
_diffrn_standards_interval_time 0
_exptl_absorpt_coefficient_mu 4.060
_exptl_absorpt_correction_T_max 0.650
_exptl_absorpt_correction_T_min 0.545
_exptl_absorpt_correction_type multi-scan
_exptl_absorpt_process_details '(SADABS; Bruker, 1997)'
_exptl_crystal_colour yellow
_exptl_crystal_density_diffrn 1.757
_exptl_crystal_density_method 'not measured'
_exptl_crystal_description block
_exptl_crystal_F_000 528.0
_exptl_crystal_size_max 0.523
_exptl_crystal_size_mid 0.130
_exptl_crystal_size_min 0.110
_refine_diff_density_max 0.395
_refine_diff_density_min -0.283
_refine_ls_extinction_method none
_refine_ls_goodness_of_fit_ref 0.980
_refine_ls_hydrogen_treatment mixed
_refine_ls_matrix_type full
_refine_ls_number_parameters 139
_refine_ls_number_reflns 1850
_refine_ls_number_restraints 1
_refine_ls_restrained_S_all 0.980
_refine_ls_R_factor_all 0.0454
_refine_ls_R_factor_gt 0.0294
_refine_ls_shift/su_max 0.001
_refine_ls_shift/su_mean 0.000
_refine_ls_structure_factor_coef Fsqd
_refine_ls_weighting_details 'calc w=1/[\s^2^(Fo^2^)+(0.0029P)^2^+0.3286P] where P=(Fo^2^+2Fc^2^)/3'
_refine_ls_weighting_scheme calc
_refine_ls_wR_factor_gt 0.0529
_refine_ls_wR_factor_ref 0.0544
_reflns_number_gt 1263
_reflns_number_total 1850
_reflns_threshold_expression I>2\s(I)
_cod_data_source_file nc2103.cif
_cod_data_source_block I
_cod_depositor_comments
;
The following automatic conversions were performed:
'_symmetry_cell_setting' value 'Monoclinic' changed to 'monoclinic'
according to '/home/saulius/struct/CIF-dictionaries/cif_core.dic'
dictionary named 'cif_core.dic' version 2.4.1 from 2010-06-29.

Automatic conversion script
Id: cif_fix_enum 1527 2010-12-29 10:47:43Z saulius 

The following automatic conversions were performed:

'_symmetry_cell_setting' value 'Monoclinic' changed to 'monoclinic'
according to /home/saulius/struct/CIF-dictionaries/cif_core.dic
dictionary named 'cif_core.dic' version 2.4.1 from 2010-06-29.

Automatic conversion script
Id: cif_fix_values 1715 2011-07-08 13:25:40Z adriana 
;
_cod_original_sg_symbol_H-M 'P 21/n'
_cod_database_code 2219106
_cod_database_fobs_code 2219106

loop_
_symmetry_equiv_pos_as_xyz
'x, y, z'
'-x+1/2, y+1/2, -z+1/2'
'-x, -y, -z'
'x-1/2, -y-1/2, z-1/2'

loop_
_atom_site_type_symbol
_atom_site_label
_atom_site_fract_x
_atom_site_fract_y
_atom_site_fract_z
_atom_site_U_iso_or_equiv
_atom_site_adp_type
_atom_site_calc_flag
_atom_site_refinement_flags
_atom_site_occupancy
Br Br1 0.92158(2) 1.17815(7) -0.12095(2) 0.06564(15) Uani d . 1
C C1 0.7817(2) 1.1290(5) -0.11489(19) 0.0432(7) Uani d . 1
C C2 0.7096(2) 1.2903(6) -0.1629(2) 0.0517(8) Uani d . 1
H H2 0.7262 1.4226 -0.1986 0.062 Uiso calc R 1
C C3 0.6096(2) 1.2463(6) -0.1558(2) 0.0539(8) Uani d . 1
H H3 0.5567 1.3500 -0.1874 0.065 Uiso calc R 1
C C4 0.5892(2) 1.0499(5) -0.1021(2) 0.0478(7) Uani d . 1
H H4 0.5224 1.0174 -0.0973 0.057 Uiso calc R 1
C C5 0.6696(2) 0.9003(5) -0.05497(18) 0.0387(7) Uani d . 1
C C6 0.7173(2) 0.5429(5) 0.05848(18) 0.0395(7) Uani d . 1
C C7 0.8226(2) 0.5275(5) 0.07141(19) 0.0475(7) Uani d . 1
H H7 0.8566 0.6394 0.0401 0.057 Uiso calc R 1
C C8 0.8775(2) 0.3478(6) 0.1303(2) 0.0512(8) Uani d . 1
H H8 0.9484 0.3392 0.1390 0.061 Uiso calc R 1
C C9 0.8273(2) 0.1797(6) 0.1766(2) 0.0510(7) Uani d . 1
H H9 0.8636 0.0556 0.2158 0.061 Uiso calc R 1
C C10 0.7240(2) 0.1999(6) 0.1637(2) 0.0489(7) Uani d . 1
H H10 0.6898 0.0883 0.1950 0.059 Uiso calc R 1
H H2A 0.5830(5) 0.675(5) -0.0026(18) 0.059 Uiso d D 1
N N1 0.76650(17) 0.9372(4) -0.06143(15) 0.0429(6) Uani d . 1
N N2 0.65001(17) 0.7072(4) 0.00308(17) 0.0451(6) Uani d D 1
N N3 0.66939(17) 0.3773(4) 0.10671(16) 0.0426(6) Uani d . 1
O O1 0.57060(15) 0.3965(4) 0.09841(14) 0.0631(6) Uani d . 1

loop_
_atom_site_aniso_label
_atom_site_aniso_U_11
_atom_site_aniso_U_22
_atom_site_aniso_U_33
_atom_site_aniso_U_12
_atom_site_aniso_U_13
_atom_site_aniso_U_23
Br1 0.0485(2) 0.0779(3) 0.0748(2) -0.01014(19) 0.02297(15) 0.0068(2)
C1 0.0412(17) 0.048(2) 0.0399(17) -0.0028(14) 0.0086(13) -0.0046(15)
C2 0.052(2) 0.050(2) 0.0534(19) -0.0026(16) 0.0119(15) 0.0078(16)
C3 0.053(2) 0.053(2) 0.0493(19) 0.0087(15) 0.0006(15) 0.0044(15)
C4 0.0362(17) 0.0498(19) 0.0561(19) 0.0003(15) 0.0085(14) 0.0016(16)
C5 0.0397(17) 0.0356(18) 0.0400(16) -0.0020(13) 0.0077(13) -0.0041(13)
C6 0.0430(17) 0.0347(17) 0.0404(16) -0.0026(14) 0.0088(13) -0.0023(14)
C7 0.0388(17) 0.0476(19) 0.0568(19) -0.0020(14) 0.0128(14) 0.0059(16)
C8 0.0418(17) 0.053(2) 0.058(2) 0.0003(16) 0.0086(14) 0.0043(18)
C9 0.052(2) 0.0442(18) 0.0530(19) 0.0030(17) 0.0042(14) 0.0027(16)
C10 0.057(2) 0.0437(19) 0.0451(18) -0.0067(17) 0.0110(14) 0.0077(16)
N1 0.0427(15) 0.0405(15) 0.0463(15) -0.0035(11) 0.0121(11) 0.0023(12)
N2 0.0317(13) 0.0451(15) 0.0590(15) -0.0018(12) 0.0112(11) 0.0079(13)
N3 0.0393(15) 0.0444(16) 0.0453(14) -0.0050(12) 0.0125(11) -0.0004(12)
O1 0.0411(13) 0.0767(17) 0.0725(15) -0.0049(11) 0.0153(11) 0.0112(11)

loop_
_atom_type_symbol
_atom_type_description
_atom_type_scat_dispersion_real
_atom_type_scat_dispersion_imag
_atom_type_scat_source
C C 0.0033 0.0016 'International Tables Vol C Tables 4.2.6.8 and 6.1.1.4'
H H 0.0000 0.0000 'International Tables Vol C Tables 4.2.6.8 and 6.1.1.4'
N N 0.0061 0.0033 'International Tables Vol C Tables 4.2.6.8 and 6.1.1.4'
O O 0.0106 0.0060 'International Tables Vol C Tables 4.2.6.8 and 6.1.1.4'
Br Br -0.2901 2.4595 'International Tables Vol C Tables 4.2.6.8 and 6.1.1.4'

loop_
_geom_angle_atom_site_label_1
_geom_angle_atom_site_label_2
_geom_angle_atom_site_label_3
_geom_angle
N1 C1 C2 126.8(3)
N1 C1 Br1 114.7(2)
C2 C1 Br1 118.5(2)
C1 C2 C3 116.1(3)
C1 C2 H2 122.0
C3 C2 H2 122.0
C4 C3 C2 119.7(3)
C4 C3 H3 120.1
C2 C3 H3 120.1
C3 C4 C5 118.9(3)
C3 C4 H4 120.5
C5 C4 H4 120.5
N1 C5 C4 122.5(3)
N1 C5 N2 118.3(2)
C4 C5 N2 119.1(3)
N2 C6 N3 112.6(2)
N2 C6 C7 128.9(3)
N3 C6 C7 118.5(3)
C8 C7 C6 120.4(3)
C8 C7 H7 119.8
C6 C7 H7 119.8
C7 C8 C9 120.1(3)
C7 C8 H8 120.0
C9 C8 H8 120.0
C10 C9 C8 118.5(3)
C10 C9 H9 120.7
C8 C9 H9 120.7
N3 C10 C9 121.9(3)
N3 C10 H10 119.0
C9 C10 H10 119.0
C1 N1 C5 116.0(2)
C6 N2 C5 129.2(2)
C6 N2 H2A 116.1(17)
C5 N2 H2A 114.2(17)
O1 N3 C10 120.2(2)
O1 N3 C6 119.2(2)
C10 N3 C6 120.5(2)

loop_
_geom_bond_atom_site_label_1
_geom_bond_atom_site_label_2
_geom_bond_distance
Br1 C1 1.916(3)
C1 N1 1.325(3)
C1 C2 1.356(4)
C2 C3 1.388(4)
C2 H2 0.9300
C3 C4 1.367(4)
C3 H3 0.9300
C4 C5 1.384(4)
C4 H4 0.9300
C5 N1 1.338(3)
C5 N2 1.391(3)
C6 N2 1.372(3)
C6 N3 1.374(3)
C6 C7 1.382(3)
C7 C8 1.374(4)
C7 H7 0.9300
C8 C9 1.383(4)
C8 H8 0.9300
C9 C10 1.357(4)
C9 H9 0.9300
C10 N3 1.351(3)
C10 H10 0.9300
N2 H2A 0.899(10)
N3 O1 1.305(3)

loop_
_geom_hbond_atom_site_label_D
_geom_hbond_atom_site_label_H
_geom_hbond_atom_site_label_A
_geom_hbond_distance_DH
_geom_hbond_distance_HA
_geom_hbond_distance_DA
_geom_hbond_angle_DHA
N2 H2A O1 0.899(10) 2.12(2) 2.542(3) 107.8(19)
